data_7227465
loop_
_publ_author_name
'Kanetou, Tomoaki'
'Tsunashima, Ryo'
'Hoshino, Norihisa'
'Akutagawa, Tomoyuki'

_publ_section_title
;
 Solid-state structure and electronic states of hydrogen-bonded dimer of
 pyridyl-substituted tetrathiafulvalene salted with PF6&#x2212;
;
_journal_issue 11
_journal_name_full 'RSC Adv.'
_journal_page_first 6236
_journal_paper_doi 10.1039/C6RA27814K
_journal_volume 7
_journal_year 2017
_chemical_formula_moiety 'C22 H15 F6 N2 P S8'
_chemical_formula_sum 'C22 H15 F6 N2 P S8'
_chemical_formula_weight 708.82
_space_group_IT_number 15
_symmetry_cell_setting monoclinic
_symmetry_Int_Tables_number 15
_symmetry_space_group_name_Hall '-C 2yc'
_symmetry_space_group_name_H-M 'C 1 2/c 1'
_atom_sites_solution_hydrogens geom
_atom_sites_solution_primary direct
_atom_sites_solution_secondary difmap
_audit_update_record
;
2016-11-30 deposited with the CCDC.
2017-01-09 downloaded from the CCDC.
;
_cell_angle_alpha 90.0000
_cell_angle_beta 114.9637(7)
_cell_angle_gamma 90.0000
_cell_formula_units_Z 4
_cell_length_a 29.2197(6)
_cell_length_b 6.08065(11)
_cell_length_c 16.8443(3)
_cell_measurement_reflns_used 9075
_cell_measurement_temperature 323
_cell_measurement_theta_max 68.19
_cell_measurement_theta_min 3.34
_cell_volume 2713.21(9)
_computing_cell_refinement 'RAPID AUTO'
_computing_data_collection 'RAPID AUTO (Rigaku, ????)'
_computing_data_reduction 'RAPID AUTO'
_computing_molecular_graphics 'CrystalStructure 4.0'
_computing_publication_material 'CrystalStructure 4.0 (Rigaku, 2010)'
_computing_structure_refinement 'SHELXL97 (Sheldrick, 2008)'
_computing_structure_solution 'SHELXS97 (Sheldrick, 2008)'
_diffrn_ambient_temperature 323
_diffrn_detector_area_resol_mean 10.000
_diffrn_measured_fraction_theta_full 0.999
_diffrn_measured_fraction_theta_max 0.999
_diffrn_measurement_device_type 'Rigaku R-AXIS RAPID'
_diffrn_measurement_method \w
_diffrn_radiation_type 'Cu K\a'
_diffrn_radiation_wavelength 1.54187
_diffrn_reflns_av_R_equivalents 0.0410
_diffrn_reflns_limit_h_max 33
_diffrn_reflns_limit_h_min -34
_diffrn_reflns_limit_k_max 7
_diffrn_reflns_limit_k_min -7
_diffrn_reflns_limit_l_max 20
_diffrn_reflns_limit_l_min -20
_diffrn_reflns_number 14411
_diffrn_reflns_theta_full 68.19
_diffrn_reflns_theta_max 68.19
_diffrn_standards_number 0
_exptl_absorpt_coefficient_mu 7.215
_exptl_absorpt_correction_T_max 0.486
_exptl_absorpt_correction_T_min 0.433
_exptl_absorpt_correction_type numerical
_exptl_absorpt_process_details 'NUMABS (Rigaku, 1999)'
_exptl_crystal_colour black
_exptl_crystal_density_diffrn 1.735
_exptl_crystal_density_method 'not measured'
_exptl_crystal_description platelet
_exptl_crystal_F_000 1432.00
_exptl_crystal_size_max 0.200
_exptl_crystal_size_mid 0.150
_exptl_crystal_size_min 0.100
_refine_diff_density_max 0.390
_refine_diff_density_min -0.270
_refine_ls_extinction_method none
_refine_ls_goodness_of_fit_ref 0.842
_refine_ls_hydrogen_treatment constr
_refine_ls_number_parameters 178
_refine_ls_number_reflns 2480
_refine_ls_number_restraints 0
_refine_ls_R_factor_gt 0.0377
_refine_ls_shift/su_max 0.000
_refine_ls_structure_factor_coef Fsqd
_refine_ls_weighting_details 'w = 1/[\s^2^(Fo^2^)+(0.1066P)^2^+2.4928P] where P=(Fo^2^+2Fc^2^)/3'
_refine_ls_weighting_scheme calc
_refine_ls_wR_factor_ref 0.1310
_reflns_number_gt 2069
_reflns_number_total 2480
_reflns_threshold_expression F^2^>2.0\s(F^2^)
_cod_data_source_file c6ra27814k2.cif
_cod_data_source_block ttfpy2hpf6_50degree
_cod_database_code 7227465

loop_
_symmetry_equiv_pos_site_id
_symmetry_equiv_pos_as_xyz
1 +X,+Y,+Z
2 -X,+Y,1/2-Z
3 -X,-Y,-Z
4 +X,-Y,1/2+Z
5 1/2+X,1/2+Y,+Z
6 1/2-X,1/2+Y,1/2-Z
7 1/2-X,1/2-Y,-Z
8 1/2+X,1/2-Y,1/2+Z

loop_
_atom_site_label
_atom_site_type_symbol
_atom_site_fract_x
_atom_site_fract_y
_atom_site_fract_z
_atom_site_U_iso_or_equiv
_atom_site_adp_type
_atom_site_occupancy
_atom_site_symmetry_multiplicity
_atom_site_calc_flag
_atom_site_refinement_flags
S1 S 0.34746(3) 0.56238(13) 0.54775(5) 0.0660(3) Uani 1.0 8 d .
S2 S 0.33725(3) 0.97227(14) 0.44746(5) 0.0684(3) Uani 1.0 8 d .
S3 S 0.22904(2) 0.82359(12) 0.30443(4) 0.0613(3) Uani 1.0 8 d .
S4 S 0.23402(3) 0.41468(12) 0.40156(5) 0.0634(3) Uani 1.0 8 d .
P1 P 0.0000 0.19948(18) 0.2500 0.0623(3) Uani 1.0 4 d .
F1 F 0.0000 -0.0597(4) 0.2500 0.1054(11) Uani 1.0 4 d .
F2 F 0.01195(9) 0.2013(5) 0.35047(13) 0.1090(9) Uani 1.0 8 d .
F3 F 0.05926(7) 0.1992(4) 0.27414(14) 0.0875(6) Uani 1.0 8 d .
F4 F 0.0000 0.4592(5) 0.2500 0.1014(10) Uani 1.0 4 d .
N1 N 0.04105(9) 0.9118(5) 0.06363(15) 0.0675(7) Uani 1.0 8 d .
C1 C 0.39429(11) 0.7613(6) 0.59121(19) 0.0710(8) Uani 1.0 8 d .
C2 C 0.38996(11) 0.9443(6) 0.5466(2) 0.0687(8) Uani 1.0 8 d .
C3 C 0.30949(9) 0.7215(5) 0.45604(16) 0.0534(6) Uani 1.0 8 d .
C4 C 0.26393(9) 0.6612(5) 0.39692(16) 0.0522(6) Uani 1.0 8 d .
C5 C 0.17724(10) 0.4805(5) 0.31698(17) 0.0568(7) Uani 1.0 8 d .
C6 C 0.17333(9) 0.6674(5) 0.27190(16) 0.0508(6) Uani 1.0 8 d .
C7 C 0.12764(9) 0.7506(5) 0.20003(16) 0.0518(6) Uani 1.0 8 d .
C8 C 0.08172(11) 0.6393(6) 0.1712(2) 0.0683(8) Uani 1.0 8 d .
C9 C 0.04016(11) 0.7254(7) 0.1045(2) 0.0750(9) Uani 1.0 8 d .
C10 C 0.08428(11) 1.0202(7) 0.0911(2) 0.0740(9) Uani 1.0 8 d .
C11 C 0.12808(10) 0.9476(6) 0.15849(19) 0.0656(8) Uani 1.0 8 d .
H1 H 0.4218 0.7391 0.6447 0.0851 Uiso 1.0 8 calc R
H2 H 0.4143 1.0544 0.5674 0.0825 Uiso 1.0 8 calc R
H3 H 0.1495 0.3881 0.3025 0.0682 Uiso 1.0 8 calc R
H4 H 0.0795 0.5075 0.1973 0.0819 Uiso 1.0 8 calc R
H5 H 0.0097 0.6502 0.0866 0.0900 Uiso 1.0 8 calc R
H6 H 0.1576 1.0295 0.1760 0.0787 Uiso 1.0 8 calc R
H7 H 0.0851 1.1517 0.0635 0.0888 Uiso 1.0 8 calc R

loop_
_atom_site_aniso_label
_atom_site_aniso_U_11
_atom_site_aniso_U_22
_atom_site_aniso_U_33
_atom_site_aniso_U_12
_atom_site_aniso_U_13
_atom_site_aniso_U_23
S1 0.0612(5) 0.0656(5) 0.0546(4) 0.0043(4) 0.0081(3) 0.0076(3)
S2 0.0505(4) 0.0637(5) 0.0770(5) -0.0020(3) 0.0134(4) 0.0108(4)
S3 0.0460(4) 0.0615(5) 0.0634(5) -0.0029(3) 0.0104(3) 0.0172(3)
S4 0.0590(4) 0.0544(5) 0.0609(5) 0.0006(3) 0.0097(4) 0.0130(3)
P1 0.0582(6) 0.0532(6) 0.0645(6) 0.0000 0.0152(5) 0.0000
F1 0.0769(18) 0.0546(16) 0.137(3) 0.0000 -0.0012(17) 0.0000
F2 0.1050(17) 0.146(3) 0.0678(12) -0.0453(16) 0.0281(11) -0.0068(13)
F3 0.0601(11) 0.0887(14) 0.1032(15) -0.0007(10) 0.0244(10) 0.0114(11)
F4 0.106(3) 0.0553(16) 0.154(3) 0.0000 0.066(3) 0.0000
N1 0.0491(13) 0.0898(19) 0.0580(13) 0.0130(12) 0.0171(10) 0.0143(13)
C1 0.0552(16) 0.079(3) 0.0603(16) 0.0062(15) 0.0066(13) -0.0085(16)
C2 0.0502(15) 0.070(2) 0.0743(19) -0.0046(14) 0.0146(13) -0.0122(16)
C3 0.0458(13) 0.0544(15) 0.0535(13) 0.0054(11) 0.0146(11) 0.0041(11)
C4 0.0471(13) 0.0524(15) 0.0509(13) 0.0071(11) 0.0147(11) 0.0040(11)
C5 0.0522(14) 0.0530(15) 0.0568(15) -0.0039(12) 0.0148(12) 0.0016(12)
C6 0.0440(12) 0.0521(15) 0.0509(13) 0.0013(11) 0.0147(10) 0.0041(11)
C7 0.0444(13) 0.0579(15) 0.0515(13) 0.0034(11) 0.0186(10) 0.0038(12)
C8 0.0514(15) 0.071(2) 0.0717(18) -0.0008(14) 0.0161(13) 0.0143(15)
C9 0.0432(14) 0.087(3) 0.079(2) -0.0025(15) 0.0101(13) 0.0086(18)
C10 0.0573(16) 0.087(3) 0.0703(19) 0.0107(16) 0.0200(14) 0.0288(17)
C11 0.0479(14) 0.075(2) 0.0657(17) 0.0034(13) 0.0160(12) 0.0223(15)

loop_
_atom_type_symbol
_atom_type_description
_atom_type_scat_dispersion_real
_atom_type_scat_dispersion_imag
_atom_type_scat_source
C C 0.0181 0.0091
;
International Tables for Crystallography
(1992, Vol. C, Tables 4.2.6.8 and 6.1.1.4)
;
H H 0.0000 0.0000
;
International Tables for Crystallography
(1992, Vol. C, Table 6.1.1.4)
;
S S 0.3331 0.5567
;
International Tables for Crystallography
(1992, Vol. C, Tables 4.2.6.8 and 6.1.1.4)
;
N N 0.0311 0.0180
;
International Tables for Crystallography
(1992, Vol. C, Tables 4.2.6.8 and 6.1.1.4)
;
P P 0.2955 0.4335
;
International Tables for Crystallography
(1992, Vol. C, Tables 4.2.6.8 and 6.1.1.4)
;
F F 0.0727 0.0534
;
International Tables for Crystallography
(1992, Vol. C, Tables 4.2.6.8 and 6.1.1.4)
;

loop_
_geom_angle_atom_site_label_1
_geom_angle_atom_site_label_2
_geom_angle_atom_site_label_3
_geom_angle
_geom_angle_publ_flag
_geom_angle_site_symmetry_1
_geom_angle_site_symmetry_3
C1 S1 C3 94.56(14) yes . .
C2 S2 C3 95.08(14) yes . .
C4 S3 C6 94.98(12) yes . .
C4 S4 C5 95.10(13) yes . .
F1 P1 F2 90.40(11) yes . .
F1 P1 F2 90.40(11) yes . 2_555
F1 P1 F3 89.93(9) yes . .
F1 P1 F3 89.93(9) yes . 2_555
F1 P1 F4 180.000 yes . .
F2 P1 F2 179.21(17) yes . 2_555
F2 P1 F3 90.09(13) yes . .
F2 P1 F3 89.91(13) yes . 2_555
F2 P1 F4 89.60(11) yes . .
F2 P1 F3 89.91(13) yes 2_555 .
F2 P1 F3 90.09(13) yes 2_555 2_555
F2 P1 F4 89.60(11) yes 2_555 .
F3 P1 F3 179.87(14) yes . 2_555
F3 P1 F4 90.07(9) yes . .
F3 P1 F4 90.07(9) yes 2_555 .
C9 N1 C10 117.9(3) yes . .
S1 C1 C2 118.5(2) yes . .
S2 C2 C1 117.6(3) yes . .
S1 C3 S2 113.94(13) yes . .
S1 C3 C4 124.3(3) yes . .
S2 C3 C4 121.7(2) yes . .
S3 C4 S4 113.93(12) yes . .
S3 C4 C3 121.9(3) yes . .
S4 C4 C3 124.1(2) yes . .
S4 C5 C6 119.2(2) yes . .
S3 C6 C5 115.67(17) yes . .
S3 C6 C7 118.2(2) yes . .
C5 C6 C7 126.2(3) yes . .
C6 C7 C8 121.9(3) yes . .
C6 C7 C11 121.0(3) yes . .
C8 C7 C11 117.1(3) yes . .
C7 C8 C9 119.5(4) yes . .
N1 C9 C8 123.2(3) yes . .
N1 C10 C11 123.1(4) yes . .
C7 C11 C10 119.2(3) yes . .
S1 C1 H1 120.740 no . .
C2 C1 H1 120.731 no . .
S2 C2 H2 121.196 no . .
C1 C2 H2 121.194 no . .
S4 C5 H3 120.395 no . .
C6 C5 H3 120.403 no . .
C7 C8 H4 120.258 no . .
C9 C8 H4 120.263 no . .
N1 C9 H5 118.403 no . .
C8 C9 H5 118.397 no . .
N1 C10 H7 118.438 no . .
C11 C10 H7 118.418 no . .
C7 C11 H6 120.381 no . .
C10 C11 H6 120.385 no . .

loop_
_geom_bond_atom_site_label_1
_geom_bond_atom_site_label_2
_geom_bond_distance
_geom_bond_publ_flag
_geom_bond_site_symmetry_2
S1 C1 1.739(4) yes .
S1 C3 1.763(3) yes .
S2 C2 1.737(3) yes .
S2 C3 1.761(3) yes .
S3 C4 1.761(3) yes .
S3 C6 1.761(3) yes .
S4 C4 1.753(3) yes .
S4 C5 1.717(3) yes .
P1 F1 1.576(3) yes .
P1 F2 1.577(3) yes .
P1 F2 1.577(3) yes 2_555
P1 F3 1.603(2) yes .
P1 F3 1.603(2) yes 2_555
P1 F4 1.579(4) yes .
N1 C9 1.332(5) yes .
N1 C10 1.323(4) yes .
C1 C2 1.319(5) yes .
C3 C4 1.334(3) yes .
C5 C6 1.344(4) yes .
C6 C7 1.463(3) yes .
C7 C8 1.394(4) yes .
C7 C11 1.390(5) yes .
C8 C9 1.364(4) yes .
C10 C11 1.377(4) yes .
C1 H1 0.930 no .
C2 H2 0.930 no .
C5 H3 0.930 no .
C8 H4 0.930 no .
C9 H5 0.930 no .
C10 H7 0.930 no .
C11 H6 0.930 no .

loop_
_geom_contact_atom_site_label_1
_geom_contact_atom_site_label_2
_geom_contact_distance
_geom_contact_publ_flag
_geom_contact_site_symmetry_2
S1 S4 3.3118(10) no .
S2 S3 3.1920(9) no .
S3 C11 3.032(3) no .
N1 C7 2.781(3) no .
C5 C8 2.994(4) no .
C8 C10 2.697(6) no .
C9 C11 2.698(5) no .
S1 F3 3.472(2) no 7_556
S2 C7 3.499(4) no 6_555
F1 F4 2.925(4) no 1_545
F1 C1 3.350(3) no 7_556
F1 C1 3.350(3) no 8_454
F1 C9 3.394(4) no 1_545
F1 C9 3.394(4) no 2_545
F2 N1 3.079(5) no 2_545
F2 N1 3.393(4) no 4_565
F2 C2 3.417(4) no 7_566
F2 C9 3.499(5) no 2_545
F2 C10 3.525(5) no 2_545
F3 S1 3.472(2) no 7_556
F3 C1 3.497(4) no 7_556
F3 C2 3.499(4) no 7_566
F3 C8 3.400(5) no .
F4 F1 2.925(4) no 1_565
F4 C1 3.551(4) no 7_566
F4 C1 3.551(4) no 8_464
F4 C8 3.367(4) no .
F4 C8 3.367(4) no 2_555
F4 C9 3.526(5) no .
F4 C9 3.526(5) no 2_555
N1 F2 3.079(5) no 2_565
N1 F2 3.393(4) no 4_564
N1 N1 2.676(3) no 3_575
N1 C9 3.584(4) no 3_575
N1 C10 3.510(4) no 3_575
C1 F1 3.350(3) no 7_556
C1 F3 3.497(4) no 7_556
C1 F4 3.551(4) no 7_566
C1 C5 3.457(5) no 7_566
C2 F2 3.417(4) no 7_566
C2 F3 3.499(4) no 7_566
C3 C11 3.577(5) no 6_545
C5 C1 3.457(5) no 7_566
C7 S2 3.499(4) no 6_545
C8 F3 3.400(5) no .
C8 F4 3.367(4) no .
C9 F1 3.394(4) no 1_565
C9 F2 3.499(5) no 2_565
C9 F4 3.526(5) no .
C9 N1 3.584(4) no 3_575
C10 F2 3.525(5) no 2_565
C10 N1 3.510(4) no 3_575
C11 C3 3.577(5) no 6_555
S1 H2 3.5103 no .
S2 H1 3.4965 no .
S3 H3 3.5143 no .
S3 H6 2.6057 no .
N1 H4 3.2001 no .
N1 H6 3.2026 no .
C3 H1 3.4751 no .
C3 H2 3.4840 no .
C4 H3 3.4604 no .
C5 H4 2.7190 no .
C6 H4 2.6720 no .
C6 H6 2.6535 no .
C7 H3 2.7049 no .
C7 H5 3.2156 no .
C7 H7 3.2198 no .
C8 H3 2.7299 no .
C8 H6 3.2253 no .
C9 H7 3.1122 no .
C10 H5 3.1107 no .
C11 H4 3.2240 no .
H1 H2 2.2756 no .
H3 H4 2.1903 no .
H4 H5 2.2749 no .
H6 H7 2.2897 no .
S1 H2 3.5937 no 1_545
S1 H7 3.2874 no 6_545
S2 H6 3.4440 no 6_545
S2 H7 3.0552 no 6_545
P1 H1 3.4725 no 7_556
P1 H1 3.4725 no 8_454
P1 H2 3.3871 no 7_566
P1 H2 3.3871 no 8_464
P1 H4 3.3799 no .
P1 H4 3.3799 no 2_555
F1 H1 2.4772 no 7_556
F1 H1 2.4772 no 8_454
F1 H5 3.3804 no 1_545
F1 H5 3.3804 no 2_545
F2 H1 3.2853 no 7_556
F2 H2 2.5007 no 7_566
F2 H4 3.0713 no 2_555
F2 H5 3.0889 no 2_555
F3 H1 2.9387 no 7_556
F3 H2 2.8677 no 7_566
F3 H3 2.7275 no .
F3 H4 2.4864 no .
F4 H1 2.8833 no 7_566
F4 H1 2.8833 no 8_464
F4 H2 3.0395 no 7_566
F4 H2 3.0395 no 8_464
F4 H4 2.8289 no .
F4 H4 2.8289 no 2_555
F4 H5 3.1087 no .
F4 H5 3.1087 no 2_555
N1 H5 3.5397 no 3_575
N1 H7 3.4151 no 3_575
C1 H3 3.3649 no 7_566
C1 H4 3.5983 no 7_566
C1 H5 3.4483 no 8_565
C1 H7 2.9874 no 6_545
C2 H3 3.3623 no 7_566
C2 H5 3.3221 no 8_565
C2 H7 2.8768 no 6_545
C3 H6 3.0067 no 6_545
C3 H7 3.2603 no 6_545
C4 H6 3.1275 no 6_545
C5 H6 3.5128 no 1_545
C7 H1 3.4806 no 7_566
C8 H1 3.2305 no 7_566
C8 H7 3.4992 no 1_545
C10 H4 3.4949 no 1_565
C11 H3 3.4884 no 1_565
H1 P1 3.4725 no 7_556
H1 F1 2.4772 no 7_556
H1 F2 3.2853 no 7_556
H1 F3 2.9387 no 7_556
H1 F4 2.8833 no 7_566
H1 C7 3.4806 no 7_566
H1 C8 3.2305 no 7_566
H1 H3 3.4398 no 7_566
H1 H4 3.0881 no 7_566
H1 H5 3.1839 no 8_565
H1 H7 3.4689 no 6_545
H2 S1 3.5937 no 1_565
H2 P1 3.3871 no 7_566
H2 F2 2.5007 no 7_566
H2 F3 2.8677 no 7_566
H2 F4 3.0395 no 7_566
H2 H3 3.4407 no 7_566
H2 H5 2.9447 no 8_565
H2 H7 3.3009 no 6_545
H3 F3 2.7275 no .
H3 C1 3.3649 no 7_566
H3 C2 3.3623 no 7_566
H3 C11 3.4884 no 1_545
H3 H1 3.4398 no 7_566
H3 H2 3.4407 no 7_566
H3 H6 3.1269 no 1_545
H4 P1 3.3799 no .
H4 F2 3.0713 no 2_555
H4 F3 2.4864 no .
H4 F4 2.8289 no .
H4 C1 3.5983 no 7_566
H4 C10 3.4949 no 1_545
H4 H1 3.0881 no 7_566
H4 H7 3.1781 no 1_545
H5 F1 3.3804 no 1_565
H5 F2 3.0889 no 2_555
H5 F4 3.1087 no .
H5 N1 3.5397 no 3_575
H5 C1 3.4483 no 8_464
H5 C2 3.3221 no 8_464
H5 H1 3.1839 no 8_464
H5 H2 2.9447 no 8_464
H5 H5 3.2820 no 3_565
H5 H7 3.1000 no 3_575
H6 S2 3.4440 no 6_555
H6 C3 3.0067 no 6_555
H6 C4 3.1275 no 6_555
H6 C5 3.5128 no 1_565
H6 H3 3.1269 no 1_565
H7 S1 3.2874 no 6_555
H7 S2 3.0552 no 6_555
H7 N1 3.4151 no 3_575
H7 C1 2.9874 no 6_555
H7 C2 2.8768 no 6_555
H7 C3 3.2603 no 6_555
H7 C8 3.4992 no 1_565
H7 H1 3.4689 no 6_555
H7 H2 3.3009 no 6_555
H7 H4 3.1781 no 1_565
H7 H5 3.1000 no 3_575

loop_
_geom_torsion_atom_site_label_1
_geom_torsion_atom_site_label_2
_geom_torsion_atom_site_label_3
_geom_torsion_atom_site_label_4
_geom_torsion
_geom_torsion_publ_flag
C1 S1 C3 S2 5.2(3) no
C1 S1 C3 C4 -175.4(3) no
C3 S1 C1 C2 -3.4(3) no
C2 S2 C3 S1 -5.1(3) no
C2 S2 C3 C4 175.5(3) no
C3 S2 C2 C1 3.0(3) no
C4 S3 C6 C5 -7.3(3) no
C4 S3 C6 C7 172.4(2) no
C6 S3 C4 S4 10.5(2) no
C6 S3 C4 C3 -171.0(3) no
C4 S4 C5 C6 5.2(3) no
C5 S4 C4 S3 -9.9(2) no
C5 S4 C4 C3 171.7(3) no
C9 N1 C10 C11 1.0(6) no
C10 N1 C9 C8 -1.7(6) no
S1 C1 C2 S2 0.3(5) no
S1 C3 C4 S3 -177.48(18) no
S1 C3 C4 S4 0.8(5) no
S2 C3 C4 S3 1.9(4) no
S2 C3 C4 S4 -179.83(18) no
S4 C5 C6 S3 1.5(4) no
S4 C5 C6 C7 -178.2(2) no
S3 C6 C7 C8 -178.81(19) no
S3 C6 C7 C11 -0.1(4) no
C5 C6 C7 C8 0.8(5) no
C5 C6 C7 C11 179.6(3) no
C6 C7 C8 C9 179.4(3) no
C6 C7 C11 C10 180.0(3) no
C8 C7 C11 C10 -1.2(5) no
C11 C7 C8 C9 0.6(5) no
C7 C8 C9 N1 0.9(6) no
N1 C10 C11 C7 0.5(6) no
